data_4075622
loop_
_publ_author_name
'Sun, Yi'
'Chan, Hoi-Shan'
'Xie, Zuowei'

_publ_section_title
;
 Reaction Scope and Mechanism of Sterically Induced Ruthenium-Mediated
 Intramolecular Coupling ofo-Carboranyl with Cyclopentadienyl. Synthesis
 and Structure of Ruthenium Complexes Incorporating Doubly Linked
 Cyclopentadienyl&#x2212;Carboranyl Ligands
;
_journal_issue 17
_journal_name_full Organometallics
_journal_page_first 4188
_journal_paper_doi 10.1021/om0604122
_journal_volume 25
_journal_year 2006
_chemical_formula_sum 'C45 H48 B10 P2 Ru'
_chemical_formula_weight 859.94
_chemical_name_systematic
; 
 ? 
;
_space_group_IT_number 2
_symmetry_cell_setting triclinic
_symmetry_space_group_name_Hall '-P 1'
_symmetry_space_group_name_H-M 'P -1'
_atom_sites_solution_hydrogens geom
_atom_sites_solution_primary direct
_atom_sites_solution_secondary difmap
_audit_creation_method SHELXL-97
_cell_angle_alpha 81.816(3)
_cell_angle_beta 81.231(3)
_cell_angle_gamma 84.432(3)
_cell_formula_units_Z 2
_cell_length_a 10.3347(15)
_cell_length_b 12.5767(18)
_cell_length_c 16.789(2)
_cell_measurement_temperature 293(2)
_cell_volume 2128.4(5)
_computing_structure_refinement 'SHELXL-97 (Sheldrick, 1997)'
_computing_structure_solution 'SHELXS-97 (Sheldrick, 1990)'
_diffrn_ambient_temperature 293(2)
_diffrn_measured_fraction_theta_full 0.997
_diffrn_measured_fraction_theta_max 0.997
_diffrn_radiation_monochromator graphite
_diffrn_radiation_source 'fine-focus sealed tube'
_diffrn_radiation_type MoK\a
_diffrn_radiation_wavelength 0.71073
_diffrn_reflns_av_R_equivalents 0.0478
_diffrn_reflns_av_sigmaI/netI 0.0969
_diffrn_reflns_limit_h_max 11
_diffrn_reflns_limit_h_min -12
_diffrn_reflns_limit_k_max 13
_diffrn_reflns_limit_k_min -14
_diffrn_reflns_limit_l_max 19
_diffrn_reflns_limit_l_min -19
_diffrn_reflns_number 11914
_diffrn_reflns_theta_full 24.99
_diffrn_reflns_theta_max 24.99
_diffrn_reflns_theta_min 1.24
_exptl_absorpt_coefficient_mu 0.477
_exptl_absorpt_correction_T_max 1.0000
_exptl_absorpt_correction_T_min 0.8125
_exptl_absorpt_correction_type sadabs
_exptl_crystal_colour red
_exptl_crystal_density_diffrn 1.342
_exptl_crystal_density_method 'not measured'
_exptl_crystal_description prism
_exptl_crystal_F_000 884
_exptl_crystal_size_max 0.30
_exptl_crystal_size_mid 0.20
_exptl_crystal_size_min 0.20
_refine_diff_density_max 0.814
_refine_diff_density_min -0.545
_refine_diff_density_rms 0.087
_refine_ls_extinction_method none
_refine_ls_goodness_of_fit_ref 1.007
_refine_ls_hydrogen_treatment mixed
_refine_ls_matrix_type full
_refine_ls_number_parameters 527
_refine_ls_number_reflns 7463
_refine_ls_number_restraints 0
_refine_ls_restrained_S_all 1.007
_refine_ls_R_factor_all 0.0863
_refine_ls_R_factor_gt 0.0517
_refine_ls_shift/su_max 0.000
_refine_ls_shift/su_mean 0.000
_refine_ls_structure_factor_coef Fsqd
_refine_ls_weighting_details 'calc w=1/[\s^2^(Fo^2^)+(0.0527P)^2^+0.0000P] where P=(Fo^2^+2Fc^2^)/3'
_refine_ls_weighting_scheme calc
_refine_ls_wR_factor_gt 0.1106
_refine_ls_wR_factor_ref 0.1273
_reflns_number_gt 5161
_reflns_number_total 7463
_reflns_threshold_expression >2sigma(I)
_cod_data_source_file om0604122si20060515_065105.cif
_cod_data_source_block 7
_cod_original_sg_symbol_H-M P(-1)
_cod_database_code 4075622

loop_
_symmetry_equiv_pos_as_xyz
'x, y, z'
'-x, -y, -z'

loop_
_atom_site_label
_atom_site_type_symbol
_atom_site_fract_x
_atom_site_fract_y
_atom_site_fract_z
_atom_site_U_iso_or_equiv
_atom_site_adp_type
_atom_site_occupancy
_atom_site_symmetry_multiplicity
_atom_site_calc_flag
_atom_site_refinement_flags
Ru1 Ru 0.75785(4) -0.13382(3) 0.72779(2) 0.03025(13) Uani 1 1 d .
P1 P 0.80706(12) -0.29722(9) 0.68217(7) 0.0316(3) Uani 1 1 d .
P2 P 0.81224(12) -0.18226(9) 0.85411(7) 0.0306(3) Uani 1 1 d .
B3 B 0.4088(6) 0.0084(4) 0.7499(4) 0.0453(15) Uani 1 1 d .
H3 H 0.4297 -0.0628 0.7936 0.054 Uiso 1 1 calc R
B4 B 0.3286(7) 0.1294(5) 0.7817(4) 0.0520(17) Uani 1 1 d .
H4 H 0.2968 0.1363 0.8465 0.062 Uiso 1 1 calc R
B5 B 0.3891(6) 0.2391(4) 0.7131(4) 0.0472(16) Uani 1 1 d .
H5 H 0.3967 0.3173 0.7334 0.057 Uiso 1 1 calc R
B6 B 0.5069(6) 0.1875(4) 0.6378(3) 0.0375(13) Uani 1 1 d .
H6 H 0.5922 0.2316 0.6084 0.045 Uiso 1 1 calc R
B7 B 0.3703(6) -0.0032(5) 0.6534(4) 0.0465(15) Uani 1 1 d .
H7 H 0.3655 -0.0827 0.6344 0.056 Uiso 1 1 calc R
B8 B 0.2510(6) 0.0507(5) 0.7265(4) 0.0569(18) Uani 1 1 d .
H8 H 0.1654 0.0067 0.7551 0.068 Uiso 1 1 calc R
B9 B 0.2375(6) 0.1919(5) 0.7047(4) 0.0558(17) Uani 1 1 d .
H9 H 0.1439 0.2395 0.7189 0.067 Uiso 1 1 calc R
B10 B 0.3486(6) 0.2286(5) 0.6174(4) 0.0469(15) Uani 1 1 d .
H10 H 0.3279 0.3011 0.5748 0.056 Uiso 1 1 calc R
B11 B 0.4309(6) 0.1071(4) 0.5840(4) 0.0428(14) Uani 1 1 d .
H11 H 0.4655 0.0994 0.5196 0.051 Uiso 1 1 calc R
B12 B 0.2640(6) 0.1103(5) 0.6242(4) 0.0544(18) Uani 1 1 d .
H12 H 0.1887 0.1050 0.5855 0.065 Uiso 1 1 calc R
C1 C 0.4882(5) 0.1269(3) 0.7371(3) 0.0387(12) Uani 1 1 d .
C2 C 0.5116(4) 0.0485(3) 0.6624(3) 0.0322(11) Uani 1 1 d .
C11 C 0.6151(5) 0.1147(3) 0.7765(3) 0.0399(12) Uani 1 1 d .
H11A H 0.5984 0.0739 0.8308 0.048 Uiso 1 1 calc R
C12 C 0.6689(6) 0.2212(4) 0.7837(3) 0.0564(15) Uani 1 1 d .
H12A H 0.7468 0.2071 0.8093 0.085 Uiso 1 1 calc R
H12B H 0.6040 0.2633 0.8157 0.085 Uiso 1 1 calc R
H12C H 0.6896 0.2601 0.7304 0.085 Uiso 1 1 calc R
C14 C 0.7089(5) 0.0459(3) 0.7215(3) 0.0343(11) Uani 1 1 d .
C15 C 0.6526(4) 0.0074(3) 0.6605(3) 0.0308(10) Uani 1 1 d .
C16 C 0.7527(5) -0.0354(3) 0.6046(3) 0.0353(11) Uani 1 1 d .
H16A H 0.7413 -0.0624 0.5544 0.042 Uiso 1 1 calc R
C17 C 0.8736(5) -0.0215(3) 0.6303(3) 0.0402(12) Uani 1 1 d .
H17A H 0.9610 -0.0392 0.6013 0.048 Uiso 1 1 calc R
C18 C 0.8474(5) 0.0276(3) 0.7020(3) 0.0405(12) Uani 1 1 d .
H18A H 0.9133 0.0503 0.7310 0.049 Uiso 1 1 calc R
C21 C 0.6677(5) -0.3571(3) 0.6529(3) 0.0374(11) Uani 1 1 d .
C22 C 0.5547(5) -0.2933(4) 0.6399(3) 0.0529(15) Uani 1 1 d .
H22A H 0.5477 -0.2216 0.6488 0.063 Uiso 1 1 calc R
C23 C 0.4518(6) -0.3345(5) 0.6139(4) 0.0727(19) Uani 1 1 d .
H23A H 0.3770 -0.2900 0.6044 0.087 Uiso 1 1 calc R
C24 C 0.4590(7) -0.4398(5) 0.6019(4) 0.0739(19) Uani 1 1 d .
H24A H 0.3884 -0.4677 0.5858 0.089 Uiso 1 1 calc R
C25 C 0.5707(7) -0.5042(5) 0.6135(4) 0.0715(19) Uani 1 1 d .
H25A H 0.5772 -0.5755 0.6035 0.086 Uiso 1 1 calc R
C26 C 0.6734(6) -0.4640(4) 0.6400(3) 0.0555(15) Uani 1 1 d .
H26A H 0.7478 -0.5092 0.6493 0.067 Uiso 1 1 calc R
C31 C 0.9243(5) -0.2938(3) 0.5883(3) 0.0373(12) Uani 1 1 d .
C32 C 0.9049(6) -0.3371(4) 0.5203(3) 0.0540(14) Uani 1 1 d .
H32A H 0.8284 -0.3709 0.5212 0.065 Uiso 1 1 calc R
C33 C 0.9968(7) -0.3314(5) 0.4512(3) 0.0711(18) Uani 1 1 d .
H33A H 0.9817 -0.3612 0.4061 0.085 Uiso 1 1 calc R
C34 C 1.1094(6) -0.2821(5) 0.4488(4) 0.0714(18) Uani 1 1 d .
H34A H 1.1703 -0.2773 0.4018 0.086 Uiso 1 1 calc R
C35 C 1.1328(6) -0.2402(5) 0.5145(4) 0.0628(16) Uani 1 1 d .
H35A H 1.2099 -0.2069 0.5129 0.075 Uiso 1 1 calc R
C36 C 1.0428(5) -0.2468(4) 0.5835(3) 0.0486(13) Uani 1 1 d .
H36A H 1.0611 -0.2191 0.6287 0.058 Uiso 1 1 calc R
C41 C 0.8743(5) -0.4163(3) 0.7446(3) 0.0361(11) Uani 1 1 d .
C42 C 0.7913(5) -0.4680(4) 0.8088(3) 0.0471(13) Uani 1 1 d .
H42A H 0.7042 -0.4413 0.8196 0.057 Uiso 1 1 calc R
C43 C 0.8371(7) -0.5588(4) 0.8569(3) 0.0607(16) Uani 1 1 d .
H43A H 0.7807 -0.5928 0.8993 0.073 Uiso 1 1 calc R
C44 C 0.9664(7) -0.5982(4) 0.8415(4) 0.0693(19) Uani 1 1 d .
H44A H 0.9972 -0.6590 0.8737 0.083 Uiso 1 1 calc R
C45 C 1.0486(6) -0.5490(4) 0.7797(4) 0.0617(17) Uani 1 1 d .
H45A H 1.1356 -0.5763 0.7697 0.074 Uiso 1 1 calc R
C46 C 1.0041(5) -0.4573(4) 0.7307(3) 0.0471(13) Uani 1 1 d .
H46A H 1.0617 -0.4237 0.6888 0.056 Uiso 1 1 calc R
C51 C 0.9782(5) -0.2513(3) 0.8592(3) 0.0335(11) Uani 1 1 d .
C52 C 1.0096(5) -0.3420(4) 0.9121(3) 0.0437(13) Uani 1 1 d .
H52A H 0.9442 -0.3718 0.9508 0.052 Uiso 1 1 calc R
C53 C 1.1369(6) -0.3889(4) 0.9081(3) 0.0519(14) Uani 1 1 d .
H53A H 1.1563 -0.4501 0.9437 0.062 Uiso 1 1 calc R
C54 C 1.2347(6) -0.3452(5) 0.8518(4) 0.0585(15) Uani 1 1 d .
H54A H 1.3205 -0.3760 0.8498 0.070 Uiso 1 1 calc R
C55 C 1.2055(5) -0.2567(4) 0.7990(3) 0.0537(14) Uani 1 1 d .
H55A H 1.2717 -0.2270 0.7609 0.064 Uiso 1 1 calc R
C56 C 1.0792(5) -0.2111(4) 0.8015(3) 0.0420(12) Uani 1 1 d .
H56A H 1.0606 -0.1520 0.7639 0.050 Uiso 1 1 calc R
C61 C 0.7063(5) -0.2613(3) 0.9353(3) 0.0343(11) Uani 1 1 d .
C62 C 0.7382(5) -0.2828(4) 1.0140(3) 0.0435(13) Uani 1 1 d .
H62A H 0.8130 -0.2562 1.0258 0.052 Uiso 1 1 calc R
C63 C 0.6607(6) -0.3429(4) 1.0747(3) 0.0507(14) Uani 1 1 d .
H63A H 0.6859 -0.3592 1.1262 0.061 Uiso 1 1 calc R
C64 C 0.5479(6) -0.3783(4) 1.0598(3) 0.0546(15) Uani 1 1 d .
H64A H 0.4957 -0.4184 1.1011 0.066 Uiso 1 1 calc R
C65 C 0.5114(5) -0.3550(4) 0.9843(3) 0.0548(14) Uani 1 1 d .
H65A H 0.4334 -0.3784 0.9744 0.066 Uiso 1 1 calc R
C66 C 0.5895(5) -0.2967(4) 0.9221(3) 0.0428(12) Uani 1 1 d .
H66A H 0.5632 -0.2812 0.8708 0.051 Uiso 1 1 calc R
C71 C 0.8170(5) -0.0629(3) 0.9075(3) 0.0354(11) Uani 1 1 d .
C72 C 0.9283(5) -0.0066(4) 0.8973(3) 0.0425(12) Uani 1 1 d .
H72A H 1.0044 -0.0316 0.8660 0.051 Uiso 1 1 calc R
C73 C 0.9282(7) 0.0863(4) 0.9328(4) 0.0624(17) Uani 1 1 d .
H73A H 1.0034 0.1237 0.9249 0.075 Uiso 1 1 calc R
C74 C 0.8164(7) 0.1231(4) 0.9798(4) 0.0639(18) Uani 1 1 d .
H74A H 0.8163 0.1853 1.0038 0.077 Uiso 1 1 calc R
C75 C 0.7052(6) 0.0683(4) 0.9914(3) 0.0602(16) Uani 1 1 d .
H75A H 0.6297 0.0931 1.0231 0.072 Uiso 1 1 calc R
C76 C 0.7063(5) -0.0246(4) 0.9552(3) 0.0472(13) Uani 1 1 d .
H76A H 0.6309 -0.0618 0.9634 0.057 Uiso 1 1 calc R
H1 H 0.631(5) -0.186(4) 0.766(3) 0.073(16) Uiso 1 1 d .

loop_
_atom_site_aniso_label
_atom_site_aniso_U_11
_atom_site_aniso_U_22
_atom_site_aniso_U_33
_atom_site_aniso_U_23
_atom_site_aniso_U_13
_atom_site_aniso_U_12
Ru1 0.0379(2) 0.0217(2) 0.0311(2) -0.00076(14) -0.00643(16) -0.00330(15)
P1 0.0378(7) 0.0242(6) 0.0327(7) -0.0026(5) -0.0068(6) -0.0007(5)
P2 0.0366(7) 0.0245(6) 0.0311(7) -0.0020(5) -0.0058(5) -0.0056(5)
B3 0.051(4) 0.029(3) 0.051(4) -0.001(3) 0.012(3) -0.015(3)
B4 0.064(4) 0.041(4) 0.044(4) -0.009(3) 0.018(3) -0.004(3)
B5 0.054(4) 0.029(3) 0.056(4) -0.011(3) 0.003(3) 0.000(3)
B6 0.051(4) 0.020(3) 0.040(3) 0.003(2) -0.007(3) -0.003(2)
B7 0.047(4) 0.033(3) 0.061(4) -0.011(3) -0.004(3) -0.009(3)
B8 0.043(4) 0.040(4) 0.085(5) -0.011(3) 0.007(4) -0.010(3)
B9 0.045(4) 0.043(4) 0.076(5) -0.013(3) 0.003(3) 0.000(3)
B10 0.042(4) 0.037(3) 0.060(4) -0.005(3) -0.011(3) 0.005(3)
B11 0.047(4) 0.038(3) 0.044(4) -0.005(3) -0.013(3) 0.000(3)
B12 0.042(4) 0.046(4) 0.079(5) -0.023(3) -0.014(3) 0.005(3)
C1 0.053(3) 0.024(2) 0.037(3) -0.005(2) 0.003(2) -0.007(2)
C2 0.041(3) 0.021(2) 0.033(3) -0.0043(19) -0.002(2) -0.002(2)
C11 0.061(3) 0.022(2) 0.037(3) -0.003(2) -0.010(3) -0.004(2)
C12 0.071(4) 0.041(3) 0.063(4) -0.020(3) -0.020(3) 0.000(3)
C14 0.048(3) 0.018(2) 0.035(3) 0.0047(19) -0.010(2) 0.000(2)
C15 0.043(3) 0.017(2) 0.031(3) 0.0028(18) -0.006(2) -0.004(2)
C16 0.051(3) 0.027(2) 0.025(2) 0.0050(19) -0.003(2) 0.000(2)
C17 0.036(3) 0.034(3) 0.046(3) 0.005(2) 0.001(2) -0.002(2)
C18 0.048(3) 0.021(2) 0.055(3) 0.003(2) -0.020(3) -0.009(2)
C21 0.046(3) 0.028(3) 0.039(3) -0.003(2) -0.007(2) -0.007(2)
C22 0.051(3) 0.045(3) 0.071(4) -0.022(3) -0.023(3) -0.004(3)
C23 0.056(4) 0.073(4) 0.100(5) -0.038(4) -0.024(4) 0.000(3)
C24 0.070(5) 0.081(5) 0.083(5) -0.013(4) -0.030(4) -0.039(4)
C25 0.095(5) 0.040(3) 0.090(5) -0.009(3) -0.035(4) -0.023(3)
C26 0.068(4) 0.035(3) 0.069(4) -0.007(3) -0.026(3) -0.006(3)
C31 0.041(3) 0.030(3) 0.038(3) 0.004(2) -0.009(2) 0.005(2)
C32 0.055(4) 0.070(4) 0.038(3) -0.014(3) -0.007(3) 0.001(3)
C33 0.079(5) 0.100(5) 0.033(3) -0.017(3) -0.004(3) 0.001(4)
C34 0.059(4) 0.093(5) 0.050(4) 0.001(3) 0.015(3) 0.001(4)
C35 0.050(4) 0.065(4) 0.068(4) -0.004(3) 0.004(3) -0.008(3)
C36 0.048(3) 0.051(3) 0.043(3) -0.003(2) 0.000(3) -0.003(3)
C41 0.046(3) 0.028(3) 0.037(3) -0.007(2) -0.010(2) -0.002(2)
C42 0.061(4) 0.036(3) 0.042(3) 0.000(2) -0.007(3) -0.003(3)
C43 0.089(5) 0.037(3) 0.056(4) 0.007(3) -0.018(3) -0.012(3)
C44 0.106(6) 0.039(3) 0.064(4) 0.008(3) -0.031(4) 0.001(4)
C45 0.073(4) 0.043(3) 0.071(4) -0.015(3) -0.025(4) 0.019(3)
C46 0.054(3) 0.034(3) 0.054(3) -0.008(2) -0.010(3) 0.002(2)
C51 0.038(3) 0.029(2) 0.036(3) -0.004(2) -0.007(2) -0.006(2)
C52 0.049(3) 0.036(3) 0.045(3) -0.001(2) -0.011(3) -0.001(2)
C53 0.060(4) 0.038(3) 0.059(4) 0.002(3) -0.025(3) 0.003(3)
C54 0.046(4) 0.058(4) 0.075(4) -0.008(3) -0.026(3) 0.007(3)
C55 0.040(3) 0.057(4) 0.064(4) -0.011(3) -0.003(3) -0.005(3)
C56 0.045(3) 0.035(3) 0.047(3) 0.002(2) -0.011(3) -0.008(2)
C61 0.041(3) 0.029(2) 0.032(3) -0.004(2) -0.002(2) -0.005(2)
C62 0.057(3) 0.037(3) 0.037(3) -0.001(2) -0.008(3) -0.008(2)
C63 0.076(4) 0.044(3) 0.029(3) 0.000(2) -0.006(3) 0.002(3)
C64 0.066(4) 0.043(3) 0.047(4) 0.000(3) 0.016(3) -0.013(3)
C65 0.055(4) 0.051(3) 0.057(4) -0.001(3) 0.003(3) -0.020(3)
C66 0.048(3) 0.038(3) 0.044(3) -0.002(2) -0.008(3) -0.013(2)
C71 0.047(3) 0.031(3) 0.031(3) -0.005(2) -0.014(2) -0.005(2)
C72 0.046(3) 0.037(3) 0.047(3) -0.008(2) -0.006(2) -0.011(2)
C73 0.083(5) 0.044(3) 0.070(4) -0.011(3) -0.026(4) -0.020(3)
C74 0.103(5) 0.039(3) 0.060(4) -0.020(3) -0.031(4) -0.008(3)
C75 0.080(5) 0.051(4) 0.050(4) -0.020(3) -0.002(3) 0.003(3)
C76 0.058(4) 0.039(3) 0.046(3) -0.012(2) -0.005(3) -0.005(3)

loop_
_atom_type_symbol
_atom_type_description
_atom_type_scat_dispersion_real
_atom_type_scat_dispersion_imag
_atom_type_scat_source
C C 0.0033 0.0016 'International Tables Vol C Tables 4.2.6.8 and 6.1.1.4'
H H 0.0000 0.0000 'International Tables Vol C Tables 4.2.6.8 and 6.1.1.4'
B B 0.0013 0.0007 'International Tables Vol C Tables 4.2.6.8 and 6.1.1.4'
P P 0.1023 0.0942 'International Tables Vol C Tables 4.2.6.8 and 6.1.1.4'
Ru Ru -1.2594 0.8363 'International Tables Vol C Tables 4.2.6.8 and 6.1.1.4'

loop_
_geom_angle_atom_site_label_1
_geom_angle_atom_site_label_2
_geom_angle_atom_site_label_3
_geom_angle
H1 Ru1 C15 93.9(18)
H1 Ru1 C14 105.9(18)
C15 Ru1 C14 36.55(15)
H1 Ru1 C16 115.9(18)
C15 Ru1 C16 36.41(15)
C14 Ru1 C16 61.33(16)
H1 Ru1 P2 82.6(18)
C15 Ru1 P2 137.46(11)
C14 Ru1 P2 103.76(11)
C16 Ru1 P2 158.10(12)
H1 Ru1 C18 141.7(18)
C15 Ru1 C18 60.50(16)
C14 Ru1 C18 36.62(16)
C16 Ru1 C18 60.86(17)
P2 Ru1 C18 97.45(12)
H1 Ru1 C17 151.8(18)
C15 Ru1 C17 60.21(16)
C14 Ru1 C17 60.73(17)
C16 Ru1 C17 36.39(16)
P2 Ru1 C17 123.47(13)
C18 Ru1 C17 36.08(16)
H1 Ru1 P1 81.8(18)
C15 Ru1 P1 123.95(11)
C14 Ru1 P1 157.98(12)
C16 Ru1 P1 96.69(12)
P2 Ru1 P1 97.63(4)
C18 Ru1 P1 135.47(13)
C17 Ru1 P1 102.83(12)
C31 P1 C41 101.6(2)
C31 P1 C21 101.5(2)
C41 P1 C21 98.8(2)
C31 P1 Ru1 113.81(15)
C41 P1 Ru1 122.74(14)
C21 P1 Ru1 115.25(15)
C61 P2 C51 103.7(2)
C61 P2 C71 97.7(2)
C51 P2 C71 102.6(2)
C61 P2 Ru1 122.36(15)
C51 P2 Ru1 115.69(15)
C71 P2 Ru1 111.75(14)
C2 B3 C1 58.0(3)
C2 B3 B8 104.4(4)
C1 B3 B8 104.2(4)
C2 B3 B7 58.2(3)
C1 B3 B7 105.0(4)
B8 B3 B7 60.3(4)
C2 B3 B4 105.0(4)
C1 B3 B4 58.0(3)
B8 B3 B4 60.2(4)
B7 B3 B4 108.7(4)
C1 B4 B5 58.6(3)
C1 B4 B9 105.0(4)
B5 B4 B9 59.8(4)
C1 B4 B8 105.1(4)
B5 B4 B8 107.4(5)
B9 B4 B8 59.7(4)
C1 B4 B3 60.1(3)
B5 B4 B3 108.6(4)
B9 B4 B3 107.7(4)
B8 B4 B3 59.3(3)
C1 B5 B10 105.8(4)
C1 B5 B9 105.4(4)
B10 B5 B9 60.0(4)
C1 B5 B6 59.6(3)
B10 B5 B6 59.3(3)
B9 B5 B6 107.3(4)
C1 B5 B4 58.9(3)
B10 B5 B4 108.4(4)
B9 B5 B4 60.1(4)
B6 B5 B4 108.2(4)
C1 B6 C2 58.1(3)
C1 B6 B10 105.2(4)
C2 B6 B10 106.1(4)
C1 B6 B11 105.7(4)
C2 B6 B11 58.4(3)
B10 B6 B11 61.8(3)
C1 B6 B5 58.3(3)
C2 B6 B5 105.2(4)
B10 B6 B5 59.8(3)
B11 B6 B5 109.2(4)
C2 B7 B3 59.9(3)
C2 B7 B8 105.3(4)
B3 B7 B8 59.7(4)
C2 B7 B12 104.8(4)
B3 B7 B12 108.1(4)
B8 B7 B12 59.9(4)
C2 B7 B11 58.9(3)
B3 B7 B11 108.6(4)
B8 B7 B11 107.1(4)
B12 B7 B11 59.1(3)
B3 B8 B9 109.0(4)
B3 B8 B7 60.0(3)
B9 B8 B7 109.3(5)
B3 B8 B12 108.7(5)
B9 B8 B12 60.9(4)
B7 B8 B12 60.4(3)
B3 B8 B4 60.4(3)
B9 B8 B4 60.1(4)
B7 B8 B4 108.6(4)
B12 B8 B4 108.8(4)
B10 B9 B8 108.2(4)
B10 B9 B5 59.6(3)
B8 B9 B5 108.1(4)
B10 B9 B4 108.0(4)
B8 B9 B4 60.2(4)
B5 B9 B4 60.1(4)
B10 B9 B12 60.4(4)
B8 B9 B12 59.8(4)
B5 B9 B12 107.8(4)
B4 B9 B12 108.0(4)
B6 B10 B5 60.8(3)
B6 B10 B9 108.7(4)
B5 B10 B9 60.4(4)
B6 B10 B12 107.1(4)
B5 B10 B12 108.7(5)
B9 B10 B12 60.6(4)
B6 B10 B11 59.6(3)
B5 B10 B11 108.3(4)
B9 B10 B11 107.6(4)
B12 B10 B11 58.7(3)
C2 B11 B12 105.1(4)
C2 B11 B6 60.2(3)
B12 B11 B6 107.5(4)
C2 B11 B7 58.0(3)
B12 B11 B7 60.3(3)
B6 B11 B7 108.0(4)
C2 B11 B10 104.9(4)
B12 B11 B10 60.2(3)
B6 B11 B10 58.6(3)
B7 B11 B10 107.8(4)
B11 B12 B8 108.1(4)
B11 B12 B7 60.6(3)
B8 B12 B7 59.7(3)
B11 B12 B10 61.1(3)
B8 B12 B10 106.8(4)
B7 B12 B10 108.7(4)
B11 B12 B9 108.2(4)
B8 B12 B9 59.4(4)
B7 B12 B9 107.5(5)
B10 B12 B9 59.0(3)
C11 C1 C2 107.6(4)
C11 C1 B5 129.7(4)
C2 C1 B5 110.9(4)
C11 C1 B4 129.6(4)
C2 C1 B4 110.0(4)
B5 C1 B4 62.5(3)
C11 C1 B6 113.9(4)
C2 C1 B6 61.4(3)
B5 C1 B6 62.1(3)
B4 C1 B6 113.1(4)
C11 C1 B3 113.4(4)
C2 C1 B3 60.4(3)
B5 C1 B3 113.3(4)
B4 C1 B3 61.9(3)
B6 C1 B3 112.6(4)
C15 C2 C1 103.0(3)
C15 C2 B7 136.0(4)
C1 C2 B7 110.9(4)
C15 C2 B11 129.0(4)
C1 C2 B11 110.1(3)
B7 C2 B11 63.1(3)
C15 C2 B3 115.9(4)
C1 C2 B3 61.6(3)
B7 C2 B3 61.9(3)
B11 C2 B3 113.7(4)
C15 C2 B6 107.5(4)
C1 C2 B6 60.5(3)
B7 C2 B6 113.2(4)
B11 C2 B6 61.4(3)
B3 C2 B6 112.9(3)
C12 C11 C14 112.8(4)
C12 C11 C1 114.3(4)
C14 C11 C1 102.7(3)
C15 C14 C18 106.8(4)
C15 C14 C11 115.4(4)
C18 C14 C11 136.1(4)
C15 C14 Ru1 71.2(2)
C18 C14 Ru1 72.2(2)
C11 C14 Ru1 132.3(3)
C16 C15 C14 109.6(4)
C16 C15 C2 137.2(4)
C14 C15 C2 110.9(4)
C16 C15 Ru1 72.3(2)
C14 C15 Ru1 72.2(2)
C2 C15 Ru1 134.0(3)
C15 C16 C17 106.9(4)
C15 C16 Ru1 71.3(2)
C17 C16 Ru1 72.5(3)
C18 C17 C16 108.7(4)
C18 C17 Ru1 71.8(3)
C16 C17 Ru1 71.1(3)
C17 C18 C14 108.1(4)
C17 C18 Ru1 72.1(3)
C14 C18 Ru1 71.2(2)
C22 C21 C26 117.7(4)
C22 C21 P1 119.7(3)
C26 C21 P1 122.5(4)
C21 C22 C23 120.9(5)
C24 C23 C22 120.5(6)
C23 C24 C25 119.6(5)
C24 C25 C26 120.3(5)
C25 C26 C21 121.0(5)
C32 C31 C36 116.2(5)
C32 C31 P1 124.1(4)
C36 C31 P1 119.7(4)
C31 C32 C33 121.3(6)
C34 C33 C32 120.2(6)
C35 C34 C33 120.2(6)
C34 C35 C36 119.8(6)
C35 C36 C31 122.2(5)
C46 C41 C42 118.2(4)
C46 C41 P1 123.0(4)
C42 C41 P1 118.8(4)
C43 C42 C41 120.9(5)
C44 C43 C42 119.8(6)
C45 C44 C43 120.3(5)
C44 C45 C46 120.7(6)
C41 C46 C45 120.2(5)
C52 C51 C56 117.2(4)
C52 C51 P2 126.2(4)
C56 C51 P2 116.5(3)
C53 C52 C51 120.9(5)
C54 C53 C52 120.2(5)
C55 C54 C53 119.7(5)
C54 C55 C56 120.5(5)
C55 C56 C51 121.5(5)
C66 C61 C62 117.2(4)
C66 C61 P2 122.0(4)
C62 C61 P2 120.7(4)
C63 C62 C61 121.2(5)
C64 C63 C62 120.4(5)
C63 C64 C65 119.9(5)
C64 C65 C66 120.5(5)
C61 C66 C65 120.8(5)
C76 C71 C72 118.0(4)
C76 C71 P2 120.4(4)
C72 C71 P2 121.5(4)
C71 C72 C73 121.1(5)
C74 C73 C72 119.8(6)
C75 C74 C73 120.2(5)
C74 C75 C76 119.5(6)
C71 C76 C75 121.4(5)

loop_
_geom_bond_atom_site_label_1
_geom_bond_atom_site_label_2
_geom_bond_distance
Ru1 H1 1.53(5)
Ru1 C15 2.246(4)
Ru1 C14 2.258(4)
Ru1 C16 2.259(4)
Ru1 P2 2.2614(12)
Ru1 C18 2.272(4)
Ru1 C17 2.276(5)
Ru1 P1 2.2793(12)
P1 C31 1.834(5)
P1 C41 1.844(5)
P1 C21 1.848(5)
P2 C61 1.848(5)
P2 C51 1.854(5)
P2 C71 1.863(4)
B3 C2 1.721(7)
B3 C1 1.741(7)
B3 B8 1.751(9)
B3 B7 1.755(9)
B3 B4 1.771(8)
B4 C1 1.703(8)
B4 B5 1.765(8)
B4 B9 1.766(9)
B4 B8 1.767(9)
B5 C1 1.698(7)
B5 B10 1.747(9)
B5 B9 1.760(9)
B5 B6 1.764(8)
B6 C1 1.722(7)
B6 C2 1.736(6)
B6 B10 1.738(8)
B6 B11 1.757(8)
B7 C2 1.690(7)
B7 B8 1.761(9)
B7 B12 1.774(8)
B7 B11 1.778(8)
B8 B9 1.758(8)
B8 B12 1.765(10)
B9 B10 1.754(9)
B9 B12 1.784(9)
B10 B12 1.779(9)
B10 B11 1.795(8)
B11 C2 1.706(7)
B11 B12 1.752(9)
C1 C11 1.543(6)
C1 C2 1.679(6)
C2 C15 1.495(6)
C11 C12 1.525(6)
C11 C14 1.527(6)
C14 C15 1.412(6)
C14 C18 1.423(6)
C15 C16 1.408(6)
C16 C17 1.416(6)
C17 C18 1.408(6)
C21 C22 1.378(7)
C21 C26 1.386(6)
C22 C23 1.379(7)
C23 C24 1.360(8)
C24 C25 1.367(8)
C25 C26 1.376(7)
C31 C32 1.381(6)
C31 C36 1.397(7)
C32 C33 1.381(7)
C33 C34 1.364(8)
C34 C35 1.352(8)
C35 C36 1.368(7)
C41 C46 1.387(6)
C41 C42 1.396(7)
C42 C43 1.387(7)
C43 C44 1.379(8)
C44 C45 1.354(8)
C45 C46 1.400(7)
C51 C52 1.387(6)
C51 C56 1.392(6)
C52 C53 1.385(7)
C53 C54 1.373(8)
C54 C55 1.361(7)
C55 C56 1.370(7)
C61 C66 1.386(6)
C61 C62 1.394(6)
C62 C63 1.378(7)
C63 C64 1.357(7)
C64 C65 1.362(7)
C65 C66 1.386(7)
C71 C76 1.381(7)
C71 C72 1.385(6)
C72 C73 1.385(7)
C73 C74 1.376(8)
C74 C75 1.371(8)
C75 C76 1.389(7)
